data_7124459
loop_
_publ_author_name
'Ghadwal, Rajendra S.'
'Sharma, Mahendra'
'Neumann, Beate'
'Stammler, Georg'
'Andrada, Diego M.'

_publ_section_title
;
 Electrophilic terminal arsinidene-iron(0) complexes with a
 two-coordinated arsenic atom
;
_journal_name_full 'Chemical Communications'
_journal_paper_doi 10.1039/C9CC08630G
_journal_year 2019
_chemical_formula_moiety 'C36 H46 N2'
_chemical_formula_sum 'C36 H46 N2'
_chemical_formula_weight 506.75
_space_group_crystal_system triclinic
_space_group_IT_number 2
_space_group_name_Hall '-P 1'
_space_group_name_H-M_alt 'P -1'
_atom_sites_solution_hydrogens geom
_atom_sites_solution_primary dual
_audit_creation_date 2018-10-31
_audit_creation_method
;
Olex2 1.2
(compiled 2018.05.29 svn.r3508 for OlexSys, GUI svn.r5506)
;
_audit_update_record
;
2019-07-12 deposited with the CCDC.	2019-11-10 downloaded from the CCDC.
;
_cell_angle_alpha 95.703(4)
_cell_angle_beta 94.597(4)
_cell_angle_gamma 90.041(4)
_cell_formula_units_Z 4
_cell_length_a 10.1696(5)
_cell_length_b 17.3936(8)
_cell_length_c 18.8594(8)
_cell_measurement_reflns_used 6440
_cell_measurement_temperature 99.98(13)
_cell_measurement_theta_max 76.0570
_cell_measurement_theta_min 4.6950
_cell_volume 3308.6(3)
_computing_cell_refinement 'CrysAlisPro 1.171.39.46 (Rigaku OD, 2018)'
_computing_data_collection 'CrysAlisPro 1.171.39.46 (Rigaku OD, 2018)'
_computing_data_reduction 'CrysAlisPro 1.171.39.46 (Rigaku OD, 2018)'
_computing_molecular_graphics 'Olex2 (Dolomanov et al., 2009)'
_computing_publication_material 'Olex2 (Dolomanov et al., 2009)'
_computing_structure_refinement 'ShelXL (Sheldrick, 2015)'
_computing_structure_solution 'ShelXT (Sheldrick, 2015)'
_diffrn_ambient_environment N~2~
_diffrn_ambient_temperature 99.98(13)
_diffrn_detector 'CCD plate'
_diffrn_detector_area_resol_mean 5.3114
_diffrn_detector_type Atlas
_diffrn_measured_fraction_theta_full 0.999
_diffrn_measured_fraction_theta_max 0.998
_diffrn_measurement_details
;
List of Runs (angles in degrees, time in seconds):

  # Type    Start    End  Width  t~exp~   \w     \q     \k     \f   Frames
#--------------------------------------------------------------------------
  1  \w    -62.00  28.00   1.00    3.00    --  -38.50  57.00  60.00   90
  2  \w    -60.00  30.00   1.00    3.00    --  -38.50  57.00 150.00   90
  3  \w     14.00  45.00   1.00    3.00    --   43.45  80.00-140.27   31
  4  \w     76.00 104.00   1.00    3.00    --   43.45  57.00 150.00   28
  5  \w     17.00 115.00   1.00    3.00    --   43.45  77.00   0.00   98
  6  \w     18.00  95.00   1.00    3.00    --   43.45  57.00 -90.00   77
  7  \w     13.00  78.00   1.00    3.00    --   43.45  77.00 150.00   65
  8  \w     33.00  82.00   1.00    3.00    --   43.45 -99.00-180.00   49
  9  \w     18.00  53.00   1.00    3.00    --   43.45  57.00 150.00   35
 10  \w     14.00  78.00   1.00    3.00    --   43.45  77.00  60.00   64
 11  \w     84.00 112.00   1.00    3.00    --   43.45  77.00 150.00   28
 12  \w     24.00 119.00   1.00    3.00    --   43.45  19.00 120.00   95
 13  \w     13.00  95.00   1.00    3.00    --   43.45  77.00 -60.00   82
 14  \w      3.00  66.00   1.00    3.00    --   43.45 -99.00 -60.00   63
 15  \w     31.00 110.00   1.00   12.00    --  111.00 -94.00  90.00   79
 16  \w     41.00  86.00   1.00   12.00    --  111.00-125.00  90.00   45
 17  \w     81.00 107.00   1.00   12.00    --  111.00  76.00 -36.40   26
 18  \w     81.00 106.00   1.00   12.00    --  111.00  77.00-150.00   25
 19  \w    121.00 178.00   1.00   12.00    --  111.00  77.00   0.00   57
 20  \w     82.00 107.00   1.00   12.00    --  111.00  71.00  39.90   25
 21  \w     84.00 111.00   1.00   12.00    --  111.00  63.00  39.03   27
 22  \w     81.00 106.00   1.00   12.00    --  111.00  77.00   0.00   25
 23  \w     81.00 106.00   1.00   12.00    --  111.00  77.00  60.00   25
 24  \w     85.00 111.00   1.00   12.00    --  111.00  61.00 -60.00   26
 25  \w     45.00  91.00   1.00   12.00    --  111.00 -77.00-120.00   46
 26  \w     85.00 177.00   1.00   12.00    --  111.00  61.00  60.00   92
 27  \w     81.00 107.00   1.00   12.00    --  111.00  77.00 120.00   26
 28  \w     93.00 118.00   1.00   12.00    --  111.00-125.00  90.00   25
 29  \w     85.00 111.00   1.00   12.00    --  111.00  61.00  30.00   26
 30  \w     58.00 118.00   1.00   12.00    --  111.00-125.00 -30.00   60
 31  \w     85.00 120.00   1.00   12.00    --  111.00  61.00  90.00   35
 32  \w    128.00 160.00   1.00   12.00    --  111.00  61.00-180.00   32
 33  \w     85.00 111.00   1.00   12.00    --  111.00  61.00 120.00   26
 34  \w     83.00 108.00   1.00   12.00    --  111.00  68.00 -90.72   25
 35  \w     85.00 122.00   1.00   12.00    --  111.00  61.00-180.00   37
 36  \w     85.00 178.00   1.00   12.00    --  111.00  61.00 -30.00   93
 37  \w     81.00 107.00   1.00   12.00    --  111.00  77.00 150.00   26
 38  \w     81.00 107.00   1.00   12.00    --  111.00  77.00-180.00   26
 39  \w     81.00 178.00   1.00   12.00    --  111.00  77.00  90.00   97
 40  \w     81.00 107.00   1.00   12.00    --  111.00  77.00 -30.00   26
 41  \w     85.00 177.00   1.00   12.00    --  111.00  61.00-120.00   92
 42  \w     85.00 177.00   1.00   12.00    --  111.00  61.00 -90.00   92
 43  \w     56.00 117.00   1.00   12.00    --  111.00-125.00  60.00   61
 44  \w     43.00 134.00   1.00   12.00    --  111.00 -61.00  90.00   91
 45  \w    112.00 171.00   1.00   12.00    --  111.00  77.00 120.00   59
 46  \w     81.00 107.00   1.00   12.00    --  111.00  77.00 -90.00   26
 47  \w     81.00 171.00   1.00   12.00    --  111.00  77.00 -60.00   90
 48  \w     85.00 175.00   1.00   12.00    --  111.00  61.00 150.00   90
 49  \w     81.00 106.00   1.00   12.00    --  111.00  77.00-120.00   25
 50  \w     85.00 160.00   1.00   12.00    --  111.00  61.00-150.00   75
 51  \w     85.00 129.00   1.00   12.00    --  111.00  61.00   0.00   44
 52  \w    115.00 157.00   1.00   12.00    --  111.00  63.00  39.03   42
 53  \w    100.00 138.00   1.00   12.00    --  111.00 -77.00-120.00   38
 54  \w     81.00 118.00   1.00   12.00    --  111.00-125.00-120.00   37
 55  \w     83.00 109.00   1.00   12.00    --  111.00  69.00  89.28   26
;
_diffrn_measurement_device 'four-circle diffractometer'
_diffrn_measurement_device_type 'SuperNova, Dual, Cu at home/near, Atlas'
_diffrn_measurement_method '\w scans'
_diffrn_orient_matrix_type 'CrysAlisPro convention (1999,Acta A55,543-557)'
_diffrn_orient_matrix_UB_11 -0.1294770000
_diffrn_orient_matrix_UB_12 -0.0464291000
_diffrn_orient_matrix_UB_13 -0.0017366000
_diffrn_orient_matrix_UB_21 -0.0795868000
_diffrn_orient_matrix_UB_22 0.0739685000
_diffrn_orient_matrix_UB_23 -0.0102267000
_diffrn_orient_matrix_UB_31 0.0003628000
_diffrn_orient_matrix_UB_32 -0.0172223000
_diffrn_orient_matrix_UB_33 -0.0817052000
_diffrn_radiation_monochromator mirror
_diffrn_radiation_probe x-ray
_diffrn_radiation_type CuK\a
_diffrn_radiation_wavelength 1.54184
_diffrn_reflns_av_R_equivalents 0.1009
_diffrn_reflns_av_unetI/netI 0.0734
_diffrn_reflns_Laue_measured_fraction_full 0.999
_diffrn_reflns_Laue_measured_fraction_max 0.998
_diffrn_reflns_limit_h_max 12
_diffrn_reflns_limit_h_min -12
_diffrn_reflns_limit_k_max 21
_diffrn_reflns_limit_k_min -21
_diffrn_reflns_limit_l_max 20
_diffrn_reflns_limit_l_min -23
_diffrn_reflns_number 58682
_diffrn_reflns_point_group_measured_fraction_full 0.999
_diffrn_reflns_point_group_measured_fraction_max 0.998
_diffrn_reflns_theta_full 67.684
_diffrn_reflns_theta_max 72.126
_diffrn_reflns_theta_min 2.362
_diffrn_source 'micro-focus sealed X-ray tube'
_diffrn_source_type 'SuperNova (Cu) X-ray Source'
_exptl_absorpt_coefficient_mu 0.437
_exptl_absorpt_correction_T_max 1.000
_exptl_absorpt_correction_T_min 0.856
_exptl_absorpt_correction_type gaussian
_exptl_absorpt_process_details
;
CrysAlisPro 1.171.39.46 (Rigaku Oxford Diffraction, 2018)
Numerical absorption correction based on gaussian integration over
			a multifaceted crystal model
Empirical absorption correction using spherical harmonics,
 implemented in SCALE3 ABSPACK scaling algorithm.
;
_exptl_crystal_colour 'clear yellow'
_exptl_crystal_colour_lustre clear
_exptl_crystal_colour_primary yellow
_exptl_crystal_density_diffrn 1.017
_exptl_crystal_description irregular
_exptl_crystal_F_000 1104
_exptl_crystal_size_max 0.136
_exptl_crystal_size_mid 0.101
_exptl_crystal_size_min 0.026
_refine_diff_density_max 0.220
_refine_diff_density_min -0.224
_refine_diff_density_rms 0.049
_refine_ls_extinction_method none
_refine_ls_goodness_of_fit_ref 1.013
_refine_ls_hydrogen_treatment constr
_refine_ls_matrix_type full
_refine_ls_number_parameters 705
_refine_ls_number_reflns 13017
_refine_ls_number_restraints 0
_refine_ls_restrained_S_all 1.013
_refine_ls_R_factor_all 0.1099
_refine_ls_R_factor_gt 0.0632
_refine_ls_shift/su_max 0.000
_refine_ls_shift/su_mean 0.000
_refine_ls_structure_factor_coef Fsqd
_refine_ls_weighting_details 'w=1/[\s^2^(Fo^2^)+(0.0850P)^2^+0.3073P] where P=(Fo^2^+2Fc^2^)/3'
_refine_ls_weighting_scheme calc
_refine_ls_wR_factor_gt 0.1571
_refine_ls_wR_factor_ref 0.1882
_reflns_Friedel_coverage 0.000
_reflns_number_gt 7705
_reflns_number_total 13017
_reflns_threshold_expression 'I > 2\s(I)'
_cod_data_source_file c9cc08630g2.cif
_cod_data_source_block (MeIPr)CHPh
_cod_database_code 7124459
_shelx_shelxl_version_number 2018/3
_chemical_oxdiff_formula 'C11 H10 N O'
_shelx_space_group_comment
;
The symmetry employed for this shelxl refinement is uniquely defined
by the following loop, which should always be used as a source of
symmetry information in preference to the above space-group names.
They are only intended as comments.
;
_reflns_odcompleteness_completeness 99.84
_reflns_odcompleteness_iscentric 1
_reflns_odcompleteness_theta 71.98
_olex2_refinement_description
;
1. Fixed Uiso
 At 1.2 times of:
  All C(H) groups
 At 1.5 times of:
  All C(H,H,H) groups
2.a Ternary CH refined with riding coordinates:
 C12(H12), C15(H15), C24(H24), C27(H27), C48(H48), C51(H51), C60(H60), C63(H63)
2.b Aromatic/amide H refined with riding coordinates:
 C8(H8), C9(H9), C10(H10), C20(H20), C21(H21), C22(H22), C30(H30), C32(H32),
 C33(H33), C34(H34), C35(H35), C36(H36), C44(H44), C45(H45), C46(H46), C56(H56),
  C57(H57), C58(H58), C66(H66), C68(H68), C69(H69), C70(H70), C71(H71), C72(H72)
2.c Idealised Me refined as rotating group:
 C4(H4A,H4B,H4C), C5(H5A,H5B,H5C), C13(H13A,H13B,H13C), C14(H14A,H14B,H14C),
 C16(H16A,H16B,H16C), C17(H17A,H17B,H17C), C25(H25A,H25B,H25C), C26(H26A,H26B,
 H26C), C28(H28A,H28B,H28C), C29(H29A,H29B,H29C), C40(H40A,H40B,H40C), C41(H41A,
 H41B,H41C), C49(H49A,H49B,H49C), C50(H50A,H50B,H50C), C52(H52A,H52B,H52C),
 C53(H53A,H53B,H53C), C61(H61A,H61B,H61C), C62(H62A,H62B,H62C), C64(H64A,H64B,
 H64C), C65(H65A,H65B,H65C)
;
_olex2_date_sample_data_collection 2018-10-30
_olex2_submission_special_instructions 'No special instructions were received'
_oxdiff_exptl_absorpt_empirical_details
;
Empirical correction (ABSPACK) includes:
- Absorption correction using spherical harmonics
- Frame scaling
- Detector area scaling
;
_oxdiff_exptl_absorpt_empirical_full_max 1.330
_oxdiff_exptl_absorpt_empirical_full_min 0.727

loop_
_space_group_symop_operation_xyz
'x, y, z'
'-x, -y, -z'

loop_
_atom_site_label
_atom_site_type_symbol
_atom_site_fract_x
_atom_site_fract_y
_atom_site_fract_z
_atom_site_U_iso_or_equiv
_atom_site_adp_type
_atom_site_occupancy
_atom_site_site_symmetry_order
_atom_site_calc_flag
_atom_site_refinement_flags_posn
N1 N 0.60774(18) 0.82998(12) 0.72986(11) 0.0306(4) Uani 1 1 d .
N2 N 0.48766(19) 0.86852(12) 0.63877(11) 0.0318(4) Uani 1 1 d .
N3 N 0.05264(19) 0.36574(12) 0.63878(11) 0.0316(4) Uani 1 1 d .
N4 N -0.04169(19) 0.32741(12) 0.72945(11) 0.0313(4) Uani 1 1 d .
C1 C 0.4783(2) 0.82908(14) 0.69936(13) 0.0306(5) Uani 1 1 d .
C2 C 0.6901(2) 0.87246(14) 0.69111(13) 0.0330(5) Uani 1 1 d .
C3 C 0.6165(2) 0.89645(14) 0.63538(14) 0.0342(5) Uani 1 1 d .
C4 C 0.8327(2) 0.88510(17) 0.71498(16) 0.0407(6) Uani 1 1 d .
H4A H 0.840868 0.915003 0.760742 0.061 Uiso 1 1 calc GR
H4B H 0.874165 0.912323 0.680803 0.061 Uiso 1 1 calc GR
H4C H 0.874685 0.836099 0.718739 0.061 Uiso 1 1 calc GR
C5 C 0.6473(3) 0.94526(16) 0.57848(15) 0.0398(6) Uani 1 1 d .
H5A H 0.625297 0.917486 0.532481 0.060 Uiso 1 1 calc GR
H5B H 0.739677 0.957982 0.583430 0.060 Uiso 1 1 calc GR
H5C H 0.596839 0.991880 0.582748 0.060 Uiso 1 1 calc GR
C6 C 0.6523(2) 0.80173(15) 0.79655(13) 0.0321(5) Uani 1 1 d .
C7 C 0.6355(2) 0.84717(16) 0.86037(14) 0.0375(6) Uani 1 1 d .
C8 C 0.6825(3) 0.81842(17) 0.92367(15) 0.0422(6) Uani 1 1 d .
H8 H 0.673236 0.847581 0.967026 0.051 Uiso 1 1 calc R
C9 C 0.7433(3) 0.74678(18) 0.92326(15) 0.0436(6) Uani 1 1 d .
H9 H 0.773212 0.728177 0.966167 0.052 Uiso 1 1 calc R
C10 C 0.7592(3) 0.70313(16) 0.85916(15) 0.0398(6) Uani 1 1 d .
H10 H 0.800245 0.655402 0.859555 0.048 Uiso 1 1 calc R
C11 C 0.7150(2) 0.72918(15) 0.79416(14) 0.0330(5) Uani 1 1 d .
C12 C 0.5693(3) 0.92549(17) 0.86277(15) 0.0441(6) Uani 1 1 d .
H12 H 0.538723 0.934426 0.813681 0.053 Uiso 1 1 calc R
C13 C 0.6671(3) 0.99081(18) 0.89217(19) 0.0553(8) Uani 1 1 d .
H13A H 0.698911 0.983224 0.940261 0.083 Uiso 1 1 calc GR
H13B H 0.623296 1.039667 0.891790 0.083 Uiso 1 1 calc GR
H13C H 0.739974 0.990265 0.862786 0.083 Uiso 1 1 calc GR
C14 C 0.4497(3) 0.92855(19) 0.90661(18) 0.0517(7) Uani 1 1 d .
H14A H 0.389821 0.887242 0.888475 0.077 Uiso 1 1 calc GR
H14B H 0.406189 0.977166 0.903317 0.077 Uiso 1 1 calc GR
H14C H 0.477806 0.923173 0.955679 0.077 Uiso 1 1 calc GR
C15 C 0.7264(2) 0.68064(15) 0.72355(14) 0.0366(5) Uani 1 1 d .
H15 H 0.735725 0.716205 0.687052 0.044 Uiso 1 1 calc R
C16 C 0.8458(3) 0.62727(19) 0.72307(17) 0.0511(7) Uani 1 1 d .
H16A H 0.924603 0.657032 0.737750 0.077 Uiso 1 1 calc GR
H16B H 0.851961 0.602429 0.675677 0.077 Uiso 1 1 calc GR
H16C H 0.835933 0.588836 0.755480 0.077 Uiso 1 1 calc GR
C17 C 0.6007(3) 0.63291(18) 0.70173(17) 0.0474(7) Uani 1 1 d .
H17A H 0.585494 0.599932 0.738200 0.071 Uiso 1 1 calc GR
H17B H 0.610592 0.601925 0.657463 0.071 Uiso 1 1 calc GR
H17C H 0.527225 0.666924 0.695829 0.071 Uiso 1 1 calc GR
C18 C 0.3752(2) 0.88808(14) 0.59355(14) 0.0327(5) Uani 1 1 d .
C19 C 0.3419(2) 0.84117(14) 0.53028(14) 0.0332(5) Uani 1 1 d .
C20 C 0.2308(2) 0.86097(16) 0.48743(15) 0.0385(6) Uani 1 1 d .
H20 H 0.206384 0.830872 0.444847 0.046 Uiso 1 1 calc R
C21 C 0.1567(2) 0.92511(16) 0.50794(15) 0.0399(6) Uani 1 1 d .
H21 H 0.082786 0.937618 0.479160 0.048 Uiso 1 1 calc R
C22 C 0.1923(3) 0.97066(16) 0.57116(15) 0.0406(6) Uani 1 1 d .
H22 H 0.141428 1.013376 0.584262 0.049 Uiso 1 1 calc R
C23 C 0.3024(2) 0.95380(15) 0.61544(14) 0.0365(6) Uani 1 1 d .
C24 C 0.4188(2) 0.76846(15) 0.50952(14) 0.0367(5) Uani 1 1 d .
H24 H 0.502569 0.771312 0.539223 0.044 Uiso 1 1 calc R
C25 C 0.4509(4) 0.7603(2) 0.43211(17) 0.0598(9) Uani 1 1 d .
H25A H 0.370590 0.753997 0.401597 0.090 Uiso 1 1 calc GR
H25B H 0.505653 0.716015 0.423452 0.090 Uiso 1 1 calc GR
H25C H 0.496685 0.805849 0.422198 0.090 Uiso 1 1 calc GR
C26 C 0.3447(4) 0.69812(18) 0.5264(2) 0.0669(10) Uani 1 1 d .
H26A H 0.330747 0.702636 0.576346 0.100 Uiso 1 1 calc GR
H26B H 0.395276 0.652658 0.514762 0.100 Uiso 1 1 calc GR
H26C H 0.261115 0.694341 0.498713 0.100 Uiso 1 1 calc GR
C27 C 0.3404(3) 1.00451(17) 0.68422(16) 0.0444(6) Uani 1 1 d .
H27 H 0.427219 0.987937 0.703116 0.053 Uiso 1 1 calc R
C28 C 0.3524(3) 1.08915(18) 0.67052(19) 0.0534(8) Uani 1 1 d .
H28A H 0.410996 1.093594 0.633653 0.080 Uiso 1 1 calc GR
H28B H 0.386752 1.118924 0.713630 0.080 Uiso 1 1 calc GR
H28C H 0.267027 1.108176 0.655680 0.080 Uiso 1 1 calc GR
C29 C 0.2432(3) 0.99471(18) 0.74056(17) 0.0539(8) Uani 1 1 d .
H29A H 0.155493 1.005240 0.721452 0.081 Uiso 1 1 calc GR
H29B H 0.266168 1.030037 0.782143 0.081 Uiso 1 1 calc GR
H29C H 0.247084 0.942693 0.753469 0.081 Uiso 1 1 calc GR
C30 C 0.3599(2) 0.80123(14) 0.71639(14) 0.0338(5) Uani 1 1 d .
H30 H 0.293748 0.806312 0.680196 0.041 Uiso 1 1 calc R
C31 C 0.3098(2) 0.76611(15) 0.77530(14) 0.0349(5) Uani 1 1 d .
C32 C 0.1722(3) 0.77506(16) 0.78203(16) 0.0422(6) Uani 1 1 d .
H32 H 0.123282 0.803363 0.750042 0.051 Uiso 1 1 calc R
C33 C 0.1090(3) 0.74352(18) 0.83390(18) 0.0503(7) Uani 1 1 d .
H33 H 0.019025 0.751070 0.836806 0.060 Uiso 1 1 calc R
C34 C 0.1784(3) 0.7006(2) 0.88189(18) 0.0551(8) Uani 1 1 d .
H34 H 0.135518 0.678695 0.916837 0.066 Uiso 1 1 calc R
C35 C 0.3126(3) 0.69061(18) 0.87724(16) 0.0493(7) Uani 1 1 d .
H35 H 0.360145 0.662094 0.909583 0.059 Uiso 1 1 calc R
C36 C 0.3771(3) 0.72258(16) 0.82496(15) 0.0409(6) Uani 1 1 d .
H36 H 0.467206 0.714891 0.822865 0.049 Uiso 1 1 calc R
C37 C 0.0776(2) 0.32597(14) 0.69893(13) 0.0309(5) Uani 1 1 d .
C38 C -0.1355(2) 0.37101(14) 0.69033(14) 0.0332(5) Uani 1 1 d .
C39 C -0.0764(2) 0.39436(14) 0.63523(14) 0.0319(5) Uani 1 1 d .
C40 C -0.2707(2) 0.38438(16) 0.71414(15) 0.0406(6) Uani 1 1 d .
H40A H -0.314175 0.335592 0.715517 0.061 Uiso 1 1 calc GR
H40B H -0.320347 0.414149 0.681253 0.061 Uiso 1 1 calc GR
H40C H -0.264667 0.411985 0.760979 0.061 Uiso 1 1 calc GR
C41 C -0.1225(3) 0.44425(16) 0.57865(15) 0.0401(6) Uani 1 1 d .
H41A H -0.072053 0.491440 0.584640 0.060 Uiso 1 1 calc GR
H41B H -0.214163 0.455820 0.582327 0.060 Uiso 1 1 calc GR
H41C H -0.111098 0.417667 0.532482 0.060 Uiso 1 1 calc GR
C42 C -0.0690(2) 0.29963(15) 0.79615(13) 0.0324(5) Uani 1 1 d .
C43 C -0.0309(3) 0.34520(15) 0.86023(15) 0.0380(6) Uani 1 1 d .
C44 C -0.0620(3) 0.31705(17) 0.92351(15) 0.0417(6) Uani 1 1 d .
H44 H -0.037728 0.345637 0.966920 0.050 Uiso 1 1 calc R
C45 C -0.1283(3) 0.24753(16) 0.92320(15) 0.0403(6) Uani 1 1 d .
H45 H -0.149297 0.230338 0.966087 0.048 Uiso 1 1 calc R
C46 C -0.1636(2) 0.20320(15) 0.85891(14) 0.0372(6) Uani 1 1 d .
H46 H -0.206203 0.155967 0.859439 0.045 Uiso 1 1 calc R
C47 C -0.1361(2) 0.22844(14) 0.79368(14) 0.0327(5) Uani 1 1 d .
C48 C 0.0418(3) 0.42164(18) 0.86227(16) 0.0489(7) Uani 1 1 d .
H48 H 0.064518 0.427730 0.813609 0.059 Uiso 1 1 calc R
C49 C -0.0465(4) 0.48925(18) 0.8854(2) 0.0639(10) Uani 1 1 d .
H49A H -0.122552 0.489988 0.851851 0.096 Uiso 1 1 calc GR
H49B H 0.001900 0.536860 0.886726 0.096 Uiso 1 1 calc GR
H49C H -0.074135 0.483329 0.932024 0.096 Uiso 1 1 calc GR
C50 C 0.1701(3) 0.4240(2) 0.9104(2) 0.0590(8) Uani 1 1 d .
H50A H 0.150322 0.422282 0.959160 0.089 Uiso 1 1 calc GR
H50B H 0.217593 0.470752 0.906080 0.089 Uiso 1 1 calc GR
H50C H 0.223027 0.380279 0.896241 0.089 Uiso 1 1 calc GR
C51 C -0.1700(2) 0.17983(15) 0.72315(14) 0.0355(5) Uani 1 1 d .
H51 H -0.185353 0.215265 0.686113 0.043 Uiso 1 1 calc R
C52 C -0.2944(3) 0.13059(18) 0.72254(18) 0.0500(7) Uani 1 1 d .
H52A H -0.279093 0.091715 0.754935 0.075 Uiso 1 1 calc GR
H52B H -0.316402 0.106247 0.675125 0.075 Uiso 1 1 calc GR
H52C H -0.365887 0.162826 0.737180 0.075 Uiso 1 1 calc GR
C53 C -0.0539(3) 0.12890(17) 0.70352(16) 0.0451(6) Uani 1 1 d .
H53A H 0.022813 0.160654 0.701737 0.068 Uiso 1 1 calc GR
H53B H -0.074660 0.100661 0.657616 0.068 Uiso 1 1 calc GR
H53C H -0.036624 0.093305 0.738858 0.068 Uiso 1 1 calc GR
C54 C 0.1525(2) 0.38694(14) 0.59501(14) 0.0324(5) Uani 1 1 d .
C55 C 0.1675(2) 0.34225(14) 0.53003(14) 0.0344(5) Uani 1 1 d .
C56 C 0.2648(2) 0.36422(15) 0.48855(15) 0.0373(6) Uani 1 1 d .
H56 H 0.276293 0.335808 0.445085 0.045 Uiso 1 1 calc R
C57 C 0.3455(3) 0.42810(16) 0.51087(15) 0.0390(6) Uani 1 1 d .
H57 H 0.410566 0.441873 0.482426 0.047 Uiso 1 1 calc R
C58 C 0.3293(3) 0.47119(16) 0.57525(15) 0.0400(6) Uani 1 1 d .
H58 H 0.384049 0.513691 0.589559 0.048 Uiso 1 1 calc R
C59 C 0.2328(2) 0.45228(14) 0.61906(14) 0.0355(5) Uani 1 1 d .
C60 C 0.0832(2) 0.27005(15) 0.50711(14) 0.0364(5) Uani 1 1 d .
H60 H 0.009229 0.271111 0.537455 0.044 Uiso 1 1 calc R
C61 C 0.0267(4) 0.2654(2) 0.43014(18) 0.0613(9) Uani 1 1 d .
H61A H -0.020617 0.311936 0.422126 0.092 Uiso 1 1 calc GR
H61B H -0.032202 0.221872 0.420327 0.092 Uiso 1 1 calc GR
H61C H 0.097159 0.259622 0.399094 0.092 Uiso 1 1 calc GR
C62 C 0.1634(4) 0.19890(18) 0.5197(3) 0.0731(12) Uani 1 1 d .
H62A H 0.239022 0.197862 0.492295 0.110 Uiso 1 1 calc GR
H62B H 0.110196 0.153560 0.505278 0.110 Uiso 1 1 calc GR
H62C H 0.191860 0.200058 0.569592 0.110 Uiso 1 1 calc GR
C63 C 0.2150(3) 0.50003(16) 0.68893(15) 0.0412(6) Uani 1 1 d .
H63 H 0.135149 0.481511 0.707909 0.049 Uiso 1 1 calc R
C64 C 0.1961(3) 0.58564(17) 0.67827(18) 0.0480(7) Uani 1 1 d .
H64A H 0.276319 0.606434 0.664090 0.072 Uiso 1 1 calc GR
H64B H 0.173991 0.613353 0.722254 0.072 Uiso 1 1 calc GR
H64C H 0.126134 0.590775 0.641775 0.072 Uiso 1 1 calc GR
C65 C 0.3307(3) 0.49098(18) 0.74409(17) 0.0501(7) Uani 1 1 d .
H65A H 0.335542 0.438204 0.754831 0.075 Uiso 1 1 calc GR
H65B H 0.318251 0.523903 0.786938 0.075 Uiso 1 1 calc GR
H65C H 0.411232 0.505149 0.725202 0.075 Uiso 1 1 calc GR
C66 C 0.2004(2) 0.29756(14) 0.71713(14) 0.0335(5) Uani 1 1 d .
H66 H 0.257320 0.301685 0.681426 0.040 Uiso 1 1 calc R
C67 C 0.2649(2) 0.26264(14) 0.77779(14) 0.0334(5) Uani 1 1 d .
C68 C 0.4036(2) 0.27322(16) 0.78815(15) 0.0396(6) Uani 1 1 d .
H68 H 0.445819 0.300971 0.756768 0.048 Uiso 1 1 calc R
C69 C 0.4780(3) 0.24345(19) 0.84361(17) 0.0489(7) Uani 1 1 d .
H69 H 0.568626 0.252346 0.849159 0.059 Uiso 1 1 calc R
C70 C 0.4202(3) 0.20088(19) 0.89072(16) 0.0503(7) Uani 1 1 d .
H70 H 0.470280 0.181024 0.928030 0.060 Uiso 1 1 calc R
C71 C 0.2840(3) 0.18845(17) 0.88073(15) 0.0429(6) Uani 1 1 d .
H71 H 0.242982 0.159394 0.911581 0.051 Uiso 1 1 calc R
C72 C 0.2085(2) 0.21875(15) 0.82545(14) 0.0363(5) Uani 1 1 d .
H72 H 0.118050 0.209432 0.820200 0.044 Uiso 1 1 calc R

loop_
_atom_site_aniso_label
_atom_site_aniso_U_11
_atom_site_aniso_U_22
_atom_site_aniso_U_33
_atom_site_aniso_U_23
_atom_site_aniso_U_13
_atom_site_aniso_U_12
N1 0.0277(9) 0.0371(10) 0.0268(11) 0.0041(8) -0.0017(8) 0.0030(7)
N2 0.0324(10) 0.0377(10) 0.0254(10) 0.0067(8) -0.0017(8) 0.0037(8)
N3 0.0306(9) 0.0356(10) 0.0290(11) 0.0053(9) 0.0017(8) 0.0051(8)
N4 0.0294(9) 0.0361(10) 0.0282(11) 0.0040(8) 0.0004(8) 0.0063(7)
C1 0.0307(11) 0.0345(12) 0.0262(12) 0.0036(10) -0.0011(9) 0.0049(9)
C2 0.0312(11) 0.0382(12) 0.0287(13) 0.0000(10) 0.0012(9) 0.0032(9)
C3 0.0327(11) 0.0366(12) 0.0333(14) 0.0023(10) 0.0032(10) 0.0022(9)
C4 0.0311(12) 0.0496(15) 0.0415(16) 0.0075(12) -0.0003(11) -0.0015(10)
C5 0.0441(13) 0.0419(14) 0.0341(14) 0.0066(11) 0.0032(11) 0.0005(10)
C6 0.0303(11) 0.0405(13) 0.0252(12) 0.0050(10) -0.0022(9) 0.0048(9)
C7 0.0338(12) 0.0467(14) 0.0312(14) 0.0028(11) -0.0019(10) 0.0073(10)
C8 0.0434(13) 0.0544(16) 0.0271(13) -0.0004(12) -0.0024(11) 0.0106(11)
C9 0.0431(14) 0.0564(16) 0.0316(14) 0.0100(13) -0.0028(11) 0.0105(12)
C10 0.0384(12) 0.0449(14) 0.0361(15) 0.0091(12) -0.0023(11) 0.0085(10)
C11 0.0282(11) 0.0405(13) 0.0298(13) 0.0037(10) -0.0011(9) 0.0045(9)
C12 0.0492(15) 0.0544(16) 0.0265(13) -0.0016(12) -0.0034(11) 0.0162(12)
C13 0.0586(18) 0.0468(16) 0.062(2) 0.0060(15) 0.0137(16) 0.0086(13)
C14 0.0423(14) 0.0552(17) 0.0538(19) -0.0098(15) 0.0008(13) 0.0097(12)
C15 0.0355(12) 0.0406(13) 0.0336(14) 0.0051(11) -0.0002(10) 0.0047(10)
C16 0.0456(15) 0.0579(17) 0.0464(18) -0.0049(14) -0.0055(13) 0.0176(13)
C17 0.0443(14) 0.0522(16) 0.0432(17) -0.0056(13) 0.0019(12) -0.0022(12)
C18 0.0313(11) 0.0376(12) 0.0296(13) 0.0089(10) -0.0017(9) 0.0035(9)
C19 0.0327(11) 0.0382(12) 0.0291(13) 0.0085(10) -0.0011(10) 0.0016(9)
C20 0.0379(12) 0.0452(14) 0.0316(14) 0.0061(11) -0.0052(10) 0.0023(10)
C21 0.0330(12) 0.0484(14) 0.0380(15) 0.0110(12) -0.0067(10) 0.0055(10)
C22 0.0387(13) 0.0436(14) 0.0391(15) 0.0081(12) -0.0037(11) 0.0107(10)
C23 0.0390(12) 0.0376(13) 0.0328(14) 0.0081(11) -0.0040(10) 0.0058(10)
C24 0.0355(12) 0.0391(13) 0.0343(14) 0.0034(11) -0.0042(10) 0.0037(10)
C25 0.076(2) 0.064(2) 0.0413(18) 0.0091(15) 0.0112(16) 0.0253(17)
C26 0.075(2) 0.0389(16) 0.093(3) 0.0129(17) 0.035(2) 0.0117(15)
C27 0.0448(14) 0.0466(15) 0.0392(16) -0.0012(12) -0.0068(12) 0.0150(11)
C28 0.0498(16) 0.0497(16) 0.058(2) -0.0024(15) -0.0045(14) 0.0060(13)
C29 0.071(2) 0.0494(16) 0.0398(17) -0.0016(14) 0.0050(15) 0.0165(14)
C30 0.0303(11) 0.0386(12) 0.0321(13) 0.0052(10) -0.0029(10) 0.0027(9)
C31 0.0336(12) 0.0389(13) 0.0315(13) 0.0001(11) 0.0029(10) 0.0006(9)
C32 0.0342(12) 0.0444(14) 0.0473(17) -0.0024(12) 0.0077(11) 0.0005(10)
C33 0.0432(14) 0.0543(17) 0.0530(19) -0.0076(15) 0.0172(13) -0.0085(12)
C34 0.0661(19) 0.0577(18) 0.0425(17) -0.0063(15) 0.0242(15) -0.0217(15)
C35 0.0632(18) 0.0518(16) 0.0336(15) 0.0056(13) 0.0064(13) -0.0074(13)
C36 0.0420(13) 0.0471(15) 0.0342(15) 0.0086(12) 0.0011(11) 0.0000(11)
C37 0.0340(11) 0.0326(11) 0.0260(12) 0.0043(10) 0.0009(9) 0.0038(9)
C38 0.0335(11) 0.0350(12) 0.0301(13) 0.0017(10) -0.0009(10) 0.0057(9)
C39 0.0298(11) 0.0334(11) 0.0315(13) 0.0018(10) -0.0010(9) 0.0056(9)
C40 0.0325(12) 0.0479(15) 0.0412(15) 0.0042(12) 0.0015(11) 0.0078(10)
C41 0.0423(13) 0.0432(14) 0.0347(14) 0.0079(12) -0.0022(11) 0.0100(11)
C42 0.0313(11) 0.0400(13) 0.0262(12) 0.0046(10) 0.0031(9) 0.0061(9)
C43 0.0398(13) 0.0408(13) 0.0332(14) 0.0017(11) 0.0034(11) 0.0018(10)
C44 0.0477(14) 0.0471(15) 0.0293(14) 0.0000(12) 0.0019(11) 0.0009(11)
C45 0.0447(14) 0.0459(14) 0.0319(14) 0.0098(12) 0.0061(11) 0.0053(11)
C46 0.0368(12) 0.0395(13) 0.0367(14) 0.0088(11) 0.0049(10) 0.0039(10)
C47 0.0293(11) 0.0375(12) 0.0315(13) 0.0041(10) 0.0027(9) 0.0061(9)
C48 0.0652(18) 0.0491(16) 0.0318(15) -0.0014(13) 0.0067(13) -0.0146(13)
C49 0.082(2) 0.0394(15) 0.065(2) 0.0022(15) -0.0234(19) 0.0015(15)
C50 0.0512(17) 0.0573(18) 0.065(2) -0.0145(17) 0.0091(15) -0.0079(14)
C51 0.0370(12) 0.0358(12) 0.0338(14) 0.0059(11) -0.0007(10) 0.0037(10)
C52 0.0472(15) 0.0523(16) 0.0482(18) -0.0064(14) 0.0036(13) -0.0074(12)
C53 0.0445(14) 0.0483(15) 0.0400(16) -0.0045(13) -0.0017(12) 0.0089(11)
C54 0.0304(11) 0.0348(12) 0.0327(13) 0.0080(10) 0.0020(9) 0.0062(9)
C55 0.0362(12) 0.0379(13) 0.0295(13) 0.0062(10) 0.0018(10) 0.0075(10)
C56 0.0389(12) 0.0399(13) 0.0337(14) 0.0045(11) 0.0057(11) 0.0070(10)
C57 0.0360(12) 0.0478(14) 0.0357(14) 0.0120(12) 0.0082(11) 0.0045(10)
C58 0.0388(13) 0.0397(13) 0.0421(16) 0.0074(12) 0.0027(11) 0.0006(10)
C59 0.0381(12) 0.0365(12) 0.0325(14) 0.0065(11) 0.0031(10) 0.0052(10)
C60 0.0377(12) 0.0423(14) 0.0290(13) 0.0032(11) 0.0020(10) 0.0027(10)
C61 0.076(2) 0.065(2) 0.0411(18) 0.0111(16) -0.0136(16) -0.0173(17)
C62 0.061(2) 0.0394(16) 0.115(4) 0.0176(19) -0.028(2) -0.0005(14)
C63 0.0435(13) 0.0416(14) 0.0389(15) 0.0019(12) 0.0087(11) -0.0040(11)
C64 0.0496(15) 0.0415(14) 0.0525(18) -0.0007(13) 0.0083(13) 0.0034(12)
C65 0.0610(17) 0.0477(16) 0.0404(17) 0.0017(13) 0.0000(14) -0.0034(13)
C66 0.0316(11) 0.0406(13) 0.0291(13) 0.0057(10) 0.0039(9) 0.0077(9)
C67 0.0330(11) 0.0360(12) 0.0307(13) 0.0024(10) -0.0004(10) 0.0072(9)
C68 0.0333(12) 0.0482(15) 0.0378(15) 0.0069(12) 0.0020(10) 0.0068(10)
C69 0.0335(13) 0.0634(18) 0.0491(18) 0.0080(15) -0.0040(12) 0.0121(12)
C70 0.0453(15) 0.0688(19) 0.0373(16) 0.0133(14) -0.0045(12) 0.0165(13)
C71 0.0447(14) 0.0530(16) 0.0316(14) 0.0102(12) 0.0001(11) 0.0084(12)
C72 0.0366(12) 0.0425(13) 0.0292(13) 0.0039(11) -0.0006(10) 0.0081(10)

loop_
_atom_type_symbol
_atom_type_description
_atom_type_scat_dispersion_real
_atom_type_scat_dispersion_imag
_atom_type_scat_source
C C 0.0181 0.0091 'International Tables Vol C Tables 4.2.6.8 and 6.1.1.4'
H H 0.0000 0.0000 'International Tables Vol C Tables 4.2.6.8 and 6.1.1.4'
N N 0.0311 0.0180 'International Tables Vol C Tables 4.2.6.8 and 6.1.1.4'

loop_
_exptl_crystal_face_index_h
_exptl_crystal_face_index_k
_exptl_crystal_face_index_l
_exptl_crystal_face_perp_dist
-4 5 -1 0.0131
4 -5 1 0.0131
1 -1 -12 0.0394
-3 -7 8 0.0332
2 7 8 0.0594
4 9 -2 0.0574

loop_
_geom_angle_atom_site_label_1
_geom_angle_atom_site_label_2
_geom_angle_atom_site_label_3
_geom_angle
C1 N1 C2 110.60(19)
C1 N1 C6 126.3(2)
C2 N1 C6 122.56(19)
C1 N2 C3 111.15(19)
C1 N2 C18 123.2(2)
C3 N2 C18 124.9(2)
C37 N3 C39 110.8(2)
C37 N3 C54 123.79(19)
C39 N3 C54 124.4(2)
C37 N4 C38 110.3(2)
C37 N4 C42 127.40(19)
C38 N4 C42 121.8(2)
N1 C1 N2 103.2(2)
C30 C1 N1 135.3(2)
C30 C1 N2 121.5(2)
N1 C2 C4 121.0(2)
C3 C2 N1 108.0(2)
C3 C2 C4 131.0(2)
N2 C3 C5 120.6(2)
C2 C3 N2 107.0(2)
C2 C3 C5 132.4(2)
C2 C4 H4A 109.5
C2 C4 H4B 109.5
C2 C4 H4C 109.5
H4A C4 H4B 109.5
H4A C4 H4C 109.5
H4B C4 H4C 109.5
C3 C5 H5A 109.5
C3 C5 H5B 109.5
C3 C5 H5C 109.5
H5A C5 H5B 109.5
H5A C5 H5C 109.5
H5B C5 H5C 109.5
C7 C6 N1 119.4(2)
C7 C6 C11 122.8(2)
C11 C6 N1 117.8(2)
C6 C7 C12 122.7(2)
C8 C7 C6 117.5(2)
C8 C7 C12 119.7(2)
C7 C8 H8 119.4
C7 C8 C9 121.1(3)
C9 C8 H8 119.4
C8 C9 H9 119.9
C10 C9 C8 120.1(3)
C10 C9 H9 119.9
C9 C10 H10 119.3
C9 C10 C11 121.3(2)
C11 C10 H10 119.3
C6 C11 C15 120.8(2)
C10 C11 C6 117.1(2)
C10 C11 C15 122.0(2)
C7 C12 H12 107.8
C7 C12 C13 111.3(2)
C7 C12 C14 112.0(3)
C13 C12 H12 107.8
C14 C12 H12 107.8
C14 C12 C13 109.9(2)
C12 C13 H13A 109.5
C12 C13 H13B 109.5
C12 C13 H13C 109.5
H13A C13 H13B 109.5
H13A C13 H13C 109.5
H13B C13 H13C 109.5
C12 C14 H14A 109.5
C12 C14 H14B 109.5
C12 C14 H14C 109.5
H14A C14 H14B 109.5
H14A C14 H14C 109.5
H14B C14 H14C 109.5
C11 C15 H15 107.5
C11 C15 C16 114.0(2)
C11 C15 C17 110.8(2)
C16 C15 H15 107.5
C17 C15 H15 107.5
C17 C15 C16 109.4(2)
C15 C16 H16A 109.5
C15 C16 H16B 109.5
C15 C16 H16C 109.5
H16A C16 H16B 109.5
H16A C16 H16C 109.5
H16B C16 H16C 109.5
C15 C17 H17A 109.5
C15 C17 H17B 109.5
C15 C17 H17C 109.5
H17A C17 H17B 109.5
H17A C17 H17C 109.5
H17B C17 H17C 109.5
C19 C18 N2 118.9(2)
C19 C18 C23 122.9(2)
C23 C18 N2 118.2(2)
C18 C19 C20 117.8(2)
C18 C19 C24 121.8(2)
C20 C19 C24 120.4(2)
C19 C20 H20 119.7
C21 C20 C19 120.6(3)
C21 C20 H20 119.7
C20 C21 H21 119.8
C22 C21 C20 120.3(2)
C22 C21 H21 119.8
C21 C22 H22 119.3
C21 C22 C23 121.4(2)
C23 C22 H22 119.3
C18 C23 C27 122.2(2)
C22 C23 C18 117.0(2)
C22 C23 C27 120.7(2)
C19 C24 H24 107.5
C25 C24 C19 113.5(2)
C25 C24 H24 107.5
C26 C24 C19 109.9(2)
C26 C24 H24 107.5
C26 C24 C25 110.6(3)
C24 C25 H25A 109.5
C24 C25 H25B 109.5
C24 C25 H25C 109.5
H25A C25 H25B 109.5
H25A C25 H25C 109.5
H25B C25 H25C 109.5
C24 C26 H26A 109.5
C24 C26 H26B 109.5
C24 C26 H26C 109.5
H26A C26 H26B 109.5
H26A C26 H26C 109.5
H26B C26 H26C 109.5
C23 C27 H27 107.7
C23 C27 C28 111.2(2)
C23 C27 C29 111.4(3)
C28 C27 H27 107.7
C28 C27 C29 111.0(3)
C29 C27 H27 107.7
C27 C28 H28A 109.5
C27 C28 H28B 109.5
C27 C28 H28C 109.5
H28A C28 H28B 109.5
H28A C28 H28C 109.5
H28B C28 H28C 109.5
C27 C29 H29A 109.5
C27 C29 H29B 109.5
C27 C29 H29C 109.5
H29A C29 H29B 109.5
H29A C29 H29C 109.5
H29B C29 H29C 109.5
C1 C30 H30 111.3
C1 C30 C31 137.3(2)
C31 C30 H30 111.3
C32 C31 C30 115.3(2)
C36 C31 C30 129.0(2)
C36 C31 C32 115.7(2)
C31 C32 H32 118.8
C33 C32 C31 122.4(3)
C33 C32 H32 118.8
C32 C33 H33 119.8
C32 C33 C34 120.3(3)
C34 C33 H33 119.8
C33 C34 H34 120.5
C33 C34 C35 119.1(3)
C35 C34 H34 120.5
C34 C35 H35 119.6
C34 C35 C36 120.8(3)
C36 C35 H35 119.6
C31 C36 H36 119.2
C35 C36 C31 121.6(3)
C35 C36 H36 119.2
N4 C37 N3 103.91(19)
C66 C37 N3 121.7(2)
C66 C37 N4 134.3(2)
N4 C38 C40 121.0(2)
C39 C38 N4 107.3(2)
C39 C38 C40 131.7(2)
N3 C39 C41 120.6(2)
C38 C39 N3 107.6(2)
C38 C39 C41 131.7(2)
C38 C40 H40A 109.5
C38 C40 H40B 109.5
C38 C40 H40C 109.5
H40A C40 H40B 109.5
H40A C40 H40C 109.5
H40B C40 H40C 109.5
C39 C41 H41A 109.5
C39 C41 H41B 109.5
C39 C41 H41C 109.5
H41A C41 H41B 109.5
H41A C41 H41C 109.5
H41B C41 H41C 109.5
C43 C42 N4 118.9(2)
C43 C42 C47 123.2(2)
C47 C42 N4 117.9(2)
C42 C43 C48 122.7(3)
C44 C43 C42 117.0(3)
C44 C43 C48 120.2(3)
C43 C44 H44 119.3
C45 C44 C43 121.5(3)
C45 C44 H44 119.3
C44 C45 H45 119.9
C44 C45 C46 120.2(3)
C46 C45 H45 119.9
C45 C46 H46 119.4
C45 C46 C47 121.1(3)
C47 C46 H46 119.4
C42 C47 C51 121.0(2)
C46 C47 C42 117.0(2)
C46 C47 C51 121.9(2)
C43 C48 H48 107.6
C43 C48 C49 111.0(3)
C43 C48 C50 112.2(3)
C49 C48 H48 107.6
C50 C48 H48 107.6
C50 C48 C49 110.5(3)
C48 C49 H49A 109.5
C48 C49 H49B 109.5
C48 C49 H49C 109.5
H49A C49 H49B 109.5
H49A C49 H49C 109.5
H49B C49 H49C 109.5
C48 C50 H50A 109.5
C48 C50 H50B 109.5
C48 C50 H50C 109.5
H50A C50 H50B 109.5
H50A C50 H50C 109.5
H50B C50 H50C 109.5
C47 C51 H51 107.6
C47 C51 C52 113.5(2)
C47 C51 C53 110.3(2)
C52 C51 H51 107.6
C53 C51 H51 107.6
C53 C51 C52 110.1(2)
C51 C52 H52A 109.5
C51 C52 H52B 109.5
C51 C52 H52C 109.5
H52A C52 H52B 109.5
H52A C52 H52C 109.5
H52B C52 H52C 109.5
C51 C53 H53A 109.5
C51 C53 H53B 109.5
C51 C53 H53C 109.5
H53A C53 H53B 109.5
H53A C53 H53C 109.5
H53B C53 H53C 109.5
C55 C54 N3 118.9(2)
C55 C54 C59 122.5(2)
C59 C54 N3 118.5(2)
C54 C55 C60 121.2(2)
C56 C55 C54 117.7(2)
C56 C55 C60 121.0(2)
C55 C56 H56 119.5
C55 C56 C57 121.1(3)
C57 C56 H56 119.5
C56 C57 H57 119.9
C58 C57 C56 120.2(2)
C58 C57 H57 119.9
C57 C58 H58 119.3
C57 C58 C59 121.4(3)
C59 C58 H58 119.3
C54 C59 C63 121.9(2)
C58 C59 C54 117.1(2)
C58 C59 C63 121.0(2)
C55 C60 H60 107.9
C61 C60 C55 113.4(2)
C61 C60 H60 107.9
C62 C60 C55 109.6(2)
C62 C60 H60 107.9
C62 C60 C61 110.1(3)
C60 C61 H61A 109.5
C60 C61 H61B 109.5
C60 C61 H61C 109.5
H61A C61 H61B 109.5
H61A C61 H61C 109.5
H61B C61 H61C 109.5
C60 C62 H62A 109.5
C60 C62 H62B 109.5
C60 C62 H62C 109.5
H62A C62 H62B 109.5
H62A C62 H62C 109.5
H62B C62 H62C 109.5
C59 C63 H63 107.9
C59 C63 C64 111.4(2)
C59 C63 C65 111.7(2)
C64 C63 H63 107.9
C65 C63 H63 107.9
C65 C63 C64 109.8(2)
C63 C64 H64A 109.5
C63 C64 H64B 109.5
C63 C64 H64C 109.5
H64A C64 H64B 109.5
H64A C64 H64C 109.5
H64B C64 H64C 109.5
C63 C65 H65A 109.5
C63 C65 H65B 109.5
C63 C65 H65C 109.5
H65A C65 H65B 109.5
H65A C65 H65C 109.5
H65B C65 H65C 109.5
C37 C66 H66 111.7
C37 C66 C67 136.6(2)
C67 C66 H66 111.7
C68 C67 C66 115.4(2)
C72 C67 C66 128.5(2)
C72 C67 C68 116.0(2)
C67 C68 H68 119.0
C69 C68 C67 121.9(3)
C69 C68 H68 119.0
C68 C69 H69 119.4
C70 C69 C68 121.1(3)
C70 C69 H69 119.4
C69 C70 H70 121.0
C69 C70 C71 117.9(3)
C71 C70 H70 121.0
C70 C71 H71 119.4
C72 C71 C70 121.2(3)
C72 C71 H71 119.4
C67 C72 H72 119.1
C71 C72 C67 121.7(2)
C71 C72 H72 119.1

loop_
_geom_bond_atom_site_label_1
_geom_bond_atom_site_label_2
_geom_bond_distance
N1 C1 1.393(3)
N1 C2 1.410(3)
N1 C6 1.435(3)
N2 C1 1.399(3)
N2 C3 1.406(3)
N2 C18 1.433(3)
N3 C37 1.393(3)
N3 C39 1.403(3)
N3 C54 1.430(3)
N4 C37 1.383(3)
N4 C38 1.424(3)
N4 C42 1.439(3)
C1 C30 1.371(4)
C2 C3 1.342(4)
C2 C4 1.492(3)
C3 C5 1.485(4)
C4 H4A 0.9600
C4 H4B 0.9600
C4 H4C 0.9600
C5 H5A 0.9600
C5 H5B 0.9600
C5 H5C 0.9600
C6 C7 1.395(4)
C6 C11 1.413(3)
C7 C8 1.390(4)
C7 C12 1.518(4)
C8 H8 0.9300
C8 C9 1.391(4)
C9 H9 0.9300
C9 C10 1.383(4)
C10 H10 0.9300
C10 C11 1.390(4)
C11 C15 1.517(4)
C12 H12 0.9800
C12 C13 1.540(5)
C12 C14 1.522(4)
C13 H13A 0.9600
C13 H13B 0.9600
C13 H13C 0.9600
C14 H14A 0.9600
C14 H14B 0.9600
C14 H14C 0.9600
C15 H15 0.9800
C15 C16 1.529(3)
C15 C17 1.529(4)
C16 H16A 0.9600
C16 H16B 0.9600
C16 H16C 0.9600
C17 H17A 0.9600
C17 H17B 0.9600
C17 H17C 0.9600
C18 C19 1.395(4)
C18 C23 1.408(4)
C19 C20 1.400(3)
C19 C24 1.522(3)
C20 H20 0.9300
C20 C21 1.387(4)
C21 H21 0.9300
C21 C22 1.387(4)
C22 H22 0.9300
C22 C23 1.392(3)
C23 C27 1.517(4)
C24 H24 0.9800
C24 C25 1.514(4)
C24 C26 1.510(4)
C25 H25A 0.9600
C25 H25B 0.9600
C25 H25C 0.9600
C26 H26A 0.9600
C26 H26B 0.9600
C26 H26C 0.9600
C27 H27 0.9800
C27 C28 1.526(4)
C27 C29 1.529(4)
C28 H28A 0.9600
C28 H28B 0.9600
C28 H28C 0.9600
C29 H29A 0.9600
C29 H29B 0.9600
C29 H29C 0.9600
C30 H30 0.9300
C30 C31 1.446(4)
C31 C32 1.423(3)
C31 C36 1.399(4)
C32 H32 0.9300
C32 C33 1.370(4)
C33 H33 0.9300
C33 C34 1.381(5)
C34 H34 0.9300
C34 C35 1.385(5)
C35 H35 0.9300
C35 C36 1.387(4)
C36 H36 0.9300
C37 C66 1.375(3)
C38 C39 1.337(4)
C38 C40 1.492(3)
C39 C41 1.489(3)
C40 H40A 0.9600
C40 H40B 0.9600
C40 H40C 0.9600
C41 H41A 0.9600
C41 H41B 0.9600
C41 H41C 0.9600
C42 C43 1.405(4)
C42 C47 1.408(4)
C43 C44 1.393(4)
C43 C48 1.516(4)
C44 H44 0.9300
C44 C45 1.383(4)
C45 H45 0.9300
C45 C46 1.392(4)
C46 H46 0.9300
C46 C47 1.395(4)
C47 C51 1.519(4)
C48 H48 0.9800
C48 C49 1.530(5)
C48 C50 1.527(5)
C49 H49A 0.9600
C49 H49B 0.9600
C49 H49C 0.9600
C50 H50A 0.9600
C50 H50B 0.9600
C50 H50C 0.9600
C51 H51 0.9800
C51 C52 1.526(4)
C51 C53 1.524(4)
C52 H52A 0.9600
C52 H52B 0.9600
C52 H52C 0.9600
C53 H53A 0.9600
C53 H53B 0.9600
C53 H53C 0.9600
C54 C55 1.403(4)
C54 C59 1.414(4)
C55 C56 1.386(4)
C55 C60 1.526(4)
C56 H56 0.9300
C56 C57 1.392(4)
C57 H57 0.9300
C57 C58 1.384(4)
C58 H58 0.9300
C58 C59 1.392(4)
C59 C63 1.510(4)
C60 H60 0.9800
C60 C61 1.512(4)
C60 C62 1.511(4)
C61 H61A 0.9600
C61 H61B 0.9600
C61 H61C 0.9600
C62 H62A 0.9600
C62 H62B 0.9600
C62 H62C 0.9600
C63 H63 0.9800
C63 C64 1.533(4)
C63 C65 1.526(4)
C64 H64A 0.9600
C64 H64B 0.9600
C64 H64C 0.9600
C65 H65A 0.9600
C65 H65B 0.9600
C65 H65C 0.9600
C66 H66 0.9300
C66 C67 1.458(3)
C67 C68 1.418(4)
C67 C72 1.392(4)
C68 H68 0.9300
C68 C69 1.384(4)
C69 H69 0.9300
C69 C70 1.378(5)
C70 H70 0.9300
C70 C71 1.397(4)
C71 H71 0.9300
C71 C72 1.391(4)
C72 H72 0.9300

loop_
_geom_torsion_atom_site_label_1
_geom_torsion_atom_site_label_2
_geom_torsion_atom_site_label_3
_geom_torsion_atom_site_label_4
_geom_torsion
N1 C1 C30 C31 6.5(5)
N1 C2 C3 N2 -0.4(3)
N1 C2 C3 C5 177.2(3)
N1 C6 C7 C8 -178.7(2)
N1 C6 C7 C12 1.2(4)
N1 C6 C11 C10 179.1(2)
N1 C6 C11 C15 -4.0(3)
N2 C1 C30 C31 -172.4(3)
N2 C18 C19 C20 179.3(2)
N2 C18 C19 C24 2.2(4)
N2 C18 C23 C22 -178.8(2)
N2 C18 C23 C27 0.9(4)
N3 C37 C66 C67 171.3(3)
N3 C54 C55 C56 179.8(2)
N3 C54 C55 C60 -2.6(3)
N3 C54 C59 C58 179.8(2)
N3 C54 C59 C63 -0.4(3)
N4 C37 C66 C67 -6.4(5)
N4 C38 C39 N3 0.4(3)
N4 C38 C39 C41 -176.7(3)
N4 C42 C43 C44 178.5(2)
N4 C42 C43 C48 -1.9(4)
N4 C42 C47 C46 -178.9(2)
N4 C42 C47 C51 4.2(3)
C1 N1 C2 C3 -1.9(3)
C1 N1 C2 C4 177.2(2)
C1 N1 C6 C7 -79.4(3)
C1 N1 C6 C11 102.3(3)
C1 N2 C3 C2 2.6(3)
C1 N2 C3 C5 -175.4(2)
C1 N2 C18 C19 -98.9(3)
C1 N2 C18 C23 80.6(3)
C1 C30 C31 C32 155.5(3)
C1 C30 C31 C36 -26.8(5)
C2 N1 C1 N2 3.3(3)
C2 N1 C1 C30 -175.7(3)
C2 N1 C6 C7 91.6(3)
C2 N1 C6 C11 -86.6(3)
C3 N2 C1 N1 -3.6(3)
C3 N2 C1 C30 175.6(2)
C3 N2 C18 C19 91.8(3)
C3 N2 C18 C23 -88.6(3)
C4 C2 C3 N2 -179.4(3)
C4 C2 C3 C5 -1.7(5)
C6 N1 C1 N2 175.3(2)
C6 N1 C1 C30 -3.7(4)
C6 N1 C2 C3 -174.2(2)
C6 N1 C2 C4 4.9(4)
C6 C7 C8 C9 -0.4(4)
C6 C7 C12 C13 -114.8(3)
C6 C7 C12 C14 121.7(3)
C6 C11 C15 C16 152.1(3)
C6 C11 C15 C17 -84.0(3)
C7 C6 C11 C10 1.0(4)
C7 C6 C11 C15 177.8(2)
C7 C8 C9 C10 0.7(5)
C8 C7 C12 C13 65.1(4)
C8 C7 C12 C14 -58.4(3)
C8 C9 C10 C11 -0.3(4)
C9 C10 C11 C6 -0.6(4)
C9 C10 C11 C15 -177.3(2)
C10 C11 C15 C16 -31.2(4)
C10 C11 C15 C17 92.7(3)
C11 C6 C7 C8 -0.5(4)
C11 C6 C7 C12 179.4(2)
C12 C7 C8 C9 179.8(3)
C18 N2 C1 N1 -174.2(2)
C18 N2 C1 C30 5.0(4)
C18 N2 C3 C2 173.0(2)
C18 N2 C3 C5 -5.0(4)
C18 C19 C20 C21 -0.2(4)
C18 C19 C24 C25 -134.8(3)
C18 C19 C24 C26 100.7(3)
C18 C23 C27 C28 127.1(3)
C18 C23 C27 C29 -108.5(3)
C19 C18 C23 C22 0.7(4)
C19 C18 C23 C27 -179.6(3)
C19 C20 C21 C22 0.3(4)
C20 C19 C24 C25 48.3(4)
C20 C19 C24 C26 -76.2(3)
C20 C21 C22 C23 0.2(4)
C21 C22 C23 C18 -0.6(4)
C21 C22 C23 C27 179.7(3)
C22 C23 C27 C28 -53.2(4)
C22 C23 C27 C29 71.2(3)
C23 C18 C19 C20 -0.2(4)
C23 C18 C19 C24 -177.3(2)
C24 C19 C20 C21 176.8(2)
C30 C31 C32 C33 178.3(3)
C30 C31 C36 C35 -177.8(3)
C31 C32 C33 C34 -0.6(5)
C32 C31 C36 C35 -0.1(4)
C32 C33 C34 C35 0.7(5)
C33 C34 C35 C36 -0.5(5)
C34 C35 C36 C31 0.2(5)
C36 C31 C32 C33 0.3(4)
C37 N3 C39 C38 -2.4(3)
C37 N3 C39 C41 175.1(2)
C37 N3 C54 C55 101.1(3)
C37 N3 C54 C59 -78.8(3)
C37 N4 C38 C39 1.7(3)
C37 N4 C38 C40 -177.3(2)
C37 N4 C42 C43 78.3(3)
C37 N4 C42 C47 -103.2(3)
C37 C66 C67 C68 -152.9(3)
C37 C66 C67 C72 29.0(5)
C38 N4 C37 N3 -3.0(3)
C38 N4 C37 C66 174.9(3)
C38 N4 C42 C43 -92.6(3)
C38 N4 C42 C47 85.8(3)
C39 N3 C37 N4 3.3(3)
C39 N3 C37 C66 -175.0(2)
C39 N3 C54 C55 -91.6(3)
C39 N3 C54 C59 88.5(3)
C40 C38 C39 N3 179.3(3)
C40 C38 C39 C41 2.1(5)
C42 N4 C37 N3 -174.8(2)
C42 N4 C37 C66 3.1(5)
C42 N4 C38 C39 174.1(2)
C42 N4 C38 C40 -4.9(4)
C42 C43 C44 C45 -0.4(4)
C42 C43 C48 C49 110.5(3)
C42 C43 C48 C50 -125.3(3)
C42 C47 C51 C52 -150.5(2)
C42 C47 C51 C53 85.4(3)
C43 C42 C47 C46 -0.5(3)
C43 C42 C47 C51 -177.4(2)
C43 C44 C45 C46 1.1(4)
C44 C43 C48 C49 -69.8(4)
C44 C43 C48 C50 54.3(4)
C44 C45 C46 C47 -1.5(4)
C45 C46 C47 C42 1.3(3)
C45 C46 C47 C51 178.1(2)
C46 C47 C51 C52 32.8(3)
C46 C47 C51 C53 -91.3(3)
C47 C42 C43 C44 0.1(4)
C47 C42 C43 C48 179.8(2)
C48 C43 C44 C45 180.0(3)
C54 N3 C37 N4 172.1(2)
C54 N3 C37 C66 -6.1(4)
C54 N3 C39 C38 -171.1(2)
C54 N3 C39 C41 6.4(4)
C54 C55 C56 C57 0.5(4)
C54 C55 C60 C61 134.0(3)
C54 C55 C60 C62 -102.5(3)
C54 C59 C63 C64 -125.8(3)
C54 C59 C63 C65 111.0(3)
C55 C54 C59 C58 -0.1(3)
C55 C54 C59 C63 179.7(2)
C55 C56 C57 C58 -0.3(4)
C56 C55 C60 C61 -48.5(3)
C56 C55 C60 C62 75.0(3)
C56 C57 C58 C59 -0.1(4)
C57 C58 C59 C54 0.3(4)
C57 C58 C59 C63 -179.5(2)
C58 C59 C63 C64 54.0(3)
C58 C59 C63 C65 -69.3(3)
C59 C54 C55 C56 -0.3(4)
C59 C54 C55 C60 177.4(2)
C60 C55 C56 C57 -177.2(2)
C66 C67 C68 C69 179.9(3)
C66 C67 C72 C71 179.3(3)
C67 C68 C69 C70 1.1(5)
C68 C67 C72 C71 1.2(4)
C68 C69 C70 C71 0.2(5)
C69 C70 C71 C72 -0.7(5)
C70 C71 C72 C67 0.0(4)
C72 C67 C68 C69 -1.7(4)

loop_
_exptl_oxdiff_crystal_face_indexfrac_h
_exptl_oxdiff_crystal_face_indexfrac_k
_exptl_oxdiff_crystal_face_indexfrac_l
_exptl_oxdiff_crystal_face_x
_exptl_oxdiff_crystal_face_y
_exptl_oxdiff_crystal_face_z
-4.0022 4.9903 -0.9988 0.2882 0.6979 -0.0058
4.0022 -4.9903 0.9988 -0.2882 -0.6979 0.0058
0.6572 -0.7597 -12.0696 -0.0289 0.0149 0.9995
-3.3162 -7.2841 8.2634 0.7532 -0.3594 -0.5509
1.9074 6.8714 7.9460 -0.5798 0.2752 -0.7669
3.6349 9.3852 -2.4238 -0.9022 0.4297 0.0377

loop_
_smtbx_masks_void_nr
_smtbx_masks_void_average_x
_smtbx_masks_void_average_y
_smtbx_masks_void_average_z
_smtbx_masks_void_volume
_smtbx_masks_void_count_electrons
1 0.000 0.000 0.000 214.6 47.8
2 0.500 0.500 0.000 218.6 45.6
